data_4327603
loop_
_publ_author_name
'Yann Bretonni\`ere'
'Marinella Mazzanti'
'Jacques P\'ecaut'
'Frank A. Dunand'
'Andr\'e E. Merbach'

_publ_section_title
;
 Solid-State and Solution Properties of the Lanthanide Complexes of a New
 Heptadentate Tripodal Ligand: A Route to Gadolinium Complexes with an
 Improved Relaxation Efficiency
;
_journal_name_full 'Inorganic Chemistry'
_journal_page_first 6737
_journal_page_last 6745
_journal_paper_doi 10.1021/ic010591+
_journal_volume 40
_journal_year 2001
_chemical_formula_sum 'C42 H48 N8 O21 Tb2'
_chemical_formula_weight 1318.72
_chemical_name_systematic
;
  ?
;
_space_group_IT_number 60
_symmetry_cell_setting orthorhombic
_symmetry_space_group_name_Hall '-P 2n 2ab'
_symmetry_space_group_name_H-M 'P b c n'
_atom_sites_solution_hydrogens geom
_atom_sites_solution_primary direct
_atom_sites_solution_secondary difmap
_audit_creation_method SHELXL-97
_cell_angle_alpha 90.00
_cell_angle_beta 90.00
_cell_angle_gamma 90.00
_cell_formula_units_Z 4
_cell_length_a 12.9206(5)
_cell_length_b 15.5322(7)
_cell_length_c 23.3491(10)
_cell_measurement_temperature 193(2)
_cell_volume 4685.8(3)
_computing_cell_refinement 'Bruker SMART'
_computing_data_collection 'Bruker SMART'
_computing_data_reduction 'Bruker SHELXTL'
_computing_molecular_graphics 'Bruker SHELXTL'
_computing_publication_material 'Bruker SHELXTL'
_computing_structure_refinement 'SHELXL-97 (Sheldrick, 1997)'
_computing_structure_solution 'SHELXS-97 (Sheldrick, 1990)'
_diffrn_ambient_temperature 223(2)
_diffrn_measured_fraction_theta_full 0.873
_diffrn_measured_fraction_theta_max 0.873
_diffrn_measurement_device_type 'CCD area detector'
_diffrn_measurement_method 'phi and omega scans'
_diffrn_radiation_monochromator graphite
_diffrn_radiation_source 'fine-focus sealed tube'
_diffrn_radiation_type MoK\a
_diffrn_radiation_wavelength 0.71073
_diffrn_reflns_av_R_equivalents 0.0387
_diffrn_reflns_av_sigmaI/netI 0.0425
_diffrn_reflns_limit_h_max 17
_diffrn_reflns_limit_h_min -7
_diffrn_reflns_limit_k_max 20
_diffrn_reflns_limit_k_min -17
_diffrn_reflns_limit_l_max 31
_diffrn_reflns_limit_l_min -12
_diffrn_reflns_number 17558
_diffrn_reflns_theta_full 29.60
_diffrn_reflns_theta_max 29.60
_diffrn_reflns_theta_min 1.74
_exptl_absorpt_coefficient_mu 3.086
_exptl_absorpt_correction_type none
_exptl_crystal_density_diffrn 1.869
_exptl_crystal_F_000 2616
_exptl_crystal_size_max 0.06
_exptl_crystal_size_mid 0.15
_exptl_crystal_size_min 0.3
_refine_diff_density_max 1.360
_refine_diff_density_min -1.850
_refine_diff_density_rms 0.165
_refine_ls_extinction_method none
_refine_ls_goodness_of_fit_ref 0.992
_refine_ls_hydrogen_treatment mixed
_refine_ls_matrix_type full
_refine_ls_number_parameters 426
_refine_ls_number_reflns 5741
_refine_ls_number_restraints 0
_refine_ls_restrained_S_all 0.992
_refine_ls_R_factor_all 0.0443
_refine_ls_R_factor_gt 0.0267
_refine_ls_shift/su_max 0.319
_refine_ls_shift/su_mean 0.008
_refine_ls_structure_factor_coef Fsqd
_refine_ls_weighting_details 'calc w=1/[\s^2^(Fo^2^)+(0.0420P)^2^+0.0000P] where P=(Fo^2^+2Fc^2^)/3'
_refine_ls_weighting_scheme calc
_refine_ls_wR_factor_gt 0.0605
_refine_ls_wR_factor_ref 0.0737
_reflns_number_gt 4235
_reflns_number_total 5741
_reflns_threshold_expression >2sigma(I)
_cod_data_source_file ic0105912B_05.cif
_cod_data_source_block struc6
_cod_database_code 4327603

loop_
_symmetry_equiv_pos_as_xyz
'x, y, z'
'-x+1/2, -y+1/2, z+1/2'
'-x, y, -z+1/2'
'x+1/2, -y+1/2, -z'
'-x, -y, -z'
'x-1/2, y-1/2, -z-1/2'
'x, -y, z-1/2'
'-x-1/2, y-1/2, z'

loop_
_atom_site_label
_atom_site_type_symbol
_atom_site_fract_x
_atom_site_fract_y
_atom_site_fract_z
_atom_site_U_iso_or_equiv
_atom_site_adp_type
_atom_site_occupancy
_atom_site_symmetry_multiplicity
_atom_site_calc_flag
_atom_site_refinement_flags
Tb Tb 0.572585(11) -0.029756(10) 0.075741(7) 0.01210(6) Uani 1 1 d .
O1 O 0.42056(16) -0.04639(16) 0.13583(11) 0.0197(5) Uani 1 1 d .
O2 O 0.31124(19) -0.13251(18) 0.18440(12) 0.0298(6) Uani 1 1 d .
O3 O 0.6244(2) -0.13373(16) 0.00695(11) 0.0192(6) Uani 1 1 d .
H3O1 H 0.579(7) -0.147(8) -0.025(5) 0.27(6) Uiso 1 1 d .
H3O2 H 0.676(3) -0.137(3) -0.0033(17) 0.022(12) Uiso 1 1 d .
O11 O 0.57197(16) 0.05282(15) -0.01426(10) 0.0154(5) Uani 1 1 d .
O12 O 0.61142(18) 0.18605(16) -0.04360(11) 0.0224(6) Uani 1 1 d .
O21 O 0.50672(18) 0.11034(15) 0.08822(10) 0.0198(5) Uani 1 1 d .
O22 O 0.4848(2) 0.23133(18) 0.13842(12) 0.0342(7) Uani 1 1 d .
N1 N 0.5659(2) -0.1648(2) 0.13600(12) 0.0172(6) Uani 1 1 d .
N2 N 0.74559(19) 0.03840(18) 0.04383(12) 0.0142(6) Uani 1 1 d .
N3 N 0.6373(2) 0.04698(18) 0.16368(12) 0.0158(6) Uani 1 1 d .
N4 N 0.75249(19) -0.09480(19) 0.12432(12) 0.0165(6) Uani 1 1 d .
C1 C 0.7467(3) -0.1893(2) 0.11671(17) 0.0196(8) Uani 1 1 d .
H1A H 0.799(3) -0.214(3) 0.1395(16) 0.026(11) Uiso 1 1 d .
H1B H 0.757(2) -0.200(2) 0.0764(15) 0.010(9) Uiso 1 1 d .
C2 C 0.6433(2) -0.2225(2) 0.13690(14) 0.0158(7) Uani 1 1 d .
C3 C 0.6297(3) -0.3056(2) 0.15653(16) 0.0218(8) Uani 1 1 d .
H3 H 0.687(3) -0.344(3) 0.1588(15) 0.021(10) Uiso 1 1 d .
C4 C 0.5345(3) -0.3309(3) 0.17740(18) 0.0271(9) Uani 1 1 d .
H4 H 0.523(4) -0.385(3) 0.191(2) 0.059(15) Uiso 1 1 d .
C5 C 0.4553(3) -0.2697(3) 0.17934(17) 0.0244(8) Uani 1 1 d .
H5 H 0.390(3) -0.285(3) 0.1940(18) 0.043(13) Uiso 1 1 d .
C6 C 0.4739(3) -0.1883(2) 0.15800(14) 0.0174(7) Uani 1 1 d .
C7 C 0.3942(3) -0.1167(2) 0.15978(14) 0.0183(7) Uani 1 1 d .
C11 C 0.8504(3) -0.0626(3) 0.09924(19) 0.0234(8) Uani 1 1 d .
H11A H 0.901(3) -0.049(3) 0.1328(19) 0.029(11) Uiso 1 1 d .
H11B H 0.877(3) -0.105(3) 0.0724(17) 0.039(13) Uiso 1 1 d .
C12 C 0.8399(2) 0.0168(2) 0.06348(15) 0.0162(7) Uani 1 1 d .
C13 C 0.9276(3) 0.0645(2) 0.04798(17) 0.0209(8) Uani 1 1 d .
H13 H 0.989(3) 0.052(3) 0.0615(17) 0.031(12) Uiso 1 1 d .
C14 C 0.9189(3) 0.1332(3) 0.01188(17) 0.0242(8) Uani 1 1 d .
H14 H 0.977(3) 0.169(2) 0.0009(14) 0.024(10) Uiso 1 1 d .
C15 C 0.8223(3) 0.1546(3) -0.00968(16) 0.0204(8) Uani 1 1 d .
H15 H 0.813(3) 0.199(3) -0.0344(16) 0.027(11) Uiso 1 1 d .
C16 C 0.7384(2) 0.1048(2) 0.00686(14) 0.0148(7) Uani 1 1 d .
C17 C 0.6331(2) 0.1187(2) -0.01890(14) 0.0151(7) Uani 1 1 d .
C21 C 0.7491(3) -0.0750(2) 0.18676(16) 0.0201(8) Uani 1 1 d .
H21A H 0.703(3) -0.117(2) 0.2045(14) 0.012(9) Uiso 1 1 d .
H21B H 0.816(3) -0.082(3) 0.2034(16) 0.027(10) Uiso 1 1 d .
C22 C 0.7069(2) 0.0130(2) 0.20030(15) 0.0175(7) Uani 1 1 d .
C23 C 0.7345(3) 0.0552(3) 0.25079(17) 0.0216(8) Uani 1 1 d .
H23 H 0.781(3) 0.031(2) 0.2752(15) 0.009(9) Uiso 1 1 d .
C24 C 0.6890(3) 0.1331(3) 0.26344(16) 0.0248(9) Uani 1 1 d .
H24 H 0.703(3) 0.160(3) 0.2932(16) 0.021(11) Uiso 1 1 d .
C25 C 0.6197(3) 0.1688(3) 0.22545(16) 0.0217(8) Uani 1 1 d .
H25 H 0.588(3) 0.217(3) 0.2324(16) 0.021(10) Uiso 1 1 d .
C26 C 0.5956(2) 0.1243(2) 0.17592(15) 0.0165(7) Uani 1 1 d .
C27 C 0.5219(2) 0.1600(2) 0.13136(15) 0.0199(7) Uani 1 1 d .
O6 O 0.81964(19) -0.1472(2) -0.02970(13) 0.0260(6) Uani 1 1 d .
H6O1 H 0.835(3) -0.196(3) -0.041(2) 0.046(15) Uiso 1 1 d .
H6O2 H 0.814(3) -0.117(3) -0.0625(19) 0.036(13) Uiso 1 1 d .
O7 O 0.7820(3) -0.0296(2) -0.11175(14) 0.0390(8) Uani 1 1 d .
H7O1 H 0.723(4) -0.012(4) -0.126(2) 0.069(19) Uiso 1 1 d .
H7O2 H 0.819(3) 0.012(3) -0.123(2) 0.035(14) Uiso 1 1 d .
O5 O 0.8934(3) 0.1130(2) -0.16499(15) 0.0375(8) Uani 1 1 d .
H5O1 H 0.835(4) 0.122(3) -0.1737(19) 0.038(14) Uiso 1 1 d .
H5O2 H 0.923(3) 0.155(3) -0.152(2) 0.038(14) Uiso 1 1 d .
O4 O 1.0000 0.0213(3) -0.2500 0.0381(12) Uani 1 2 d S
H4O H 0.964(4) 0.042(3) -0.230(2) 0.041(16) Uiso 1 1 d .

loop_
_atom_site_aniso_label
_atom_site_aniso_U_11
_atom_site_aniso_U_22
_atom_site_aniso_U_33
_atom_site_aniso_U_23
_atom_site_aniso_U_13
_atom_site_aniso_U_12
Tb 0.01134(8) 0.01117(8) 0.01379(9) 0.00095(7) -0.00174(6) 0.00031(6)
O1 0.0171(11) 0.0197(14) 0.0224(14) -0.0005(11) 0.0011(10) 0.0025(9)
O2 0.0210(13) 0.0370(17) 0.0314(16) 0.0063(14) 0.0088(11) 0.0000(11)
O3 0.0158(13) 0.0198(14) 0.0219(14) -0.0022(11) 0.0002(11) 0.0054(10)
O11 0.0141(11) 0.0148(12) 0.0173(13) 0.0041(10) -0.0045(9) -0.0047(9)
O12 0.0244(12) 0.0169(13) 0.0259(15) 0.0064(12) -0.0076(11) -0.0045(10)
O21 0.0234(12) 0.0157(13) 0.0204(13) -0.0015(11) -0.0063(10) 0.0049(10)
O22 0.0397(16) 0.0252(16) 0.0378(17) -0.0118(13) -0.0068(13) 0.0142(13)
N1 0.0170(13) 0.0176(15) 0.0168(15) 0.0011(13) -0.0022(12) -0.0001(11)
N2 0.0130(12) 0.0143(15) 0.0153(15) -0.0015(12) -0.0019(11) -0.0011(10)
N3 0.0147(13) 0.0154(16) 0.0174(15) -0.0003(12) -0.0011(11) -0.0008(10)
N4 0.0139(12) 0.0172(15) 0.0183(15) 0.0029(13) -0.0017(11) 0.0017(11)
C1 0.0203(17) 0.0185(18) 0.020(2) 0.0024(16) -0.0032(14) 0.0064(14)
C2 0.0196(16) 0.0154(18) 0.0124(17) 0.0000(14) -0.0041(13) 0.0015(13)
C3 0.0267(19) 0.0172(19) 0.021(2) 0.0007(15) -0.0074(16) 0.0014(15)
C4 0.037(2) 0.017(2) 0.027(2) 0.0084(18) -0.0046(17) -0.0053(16)
C5 0.0239(18) 0.025(2) 0.024(2) 0.0068(18) -0.0002(15) -0.0059(15)
C6 0.0199(17) 0.0204(19) 0.0117(17) 0.0022(14) -0.0008(14) -0.0018(14)
C7 0.0207(16) 0.0218(19) 0.0125(17) 0.0009(15) -0.0031(14) -0.0003(14)
C11 0.0136(16) 0.027(2) 0.030(2) 0.0073(19) -0.0022(16) 0.0010(14)
C12 0.0119(15) 0.018(2) 0.0187(18) -0.0054(14) -0.0019(13) 0.0006(12)
C13 0.0101(15) 0.0253(19) 0.027(2) -0.0041(17) 0.0000(15) 0.0005(14)
C14 0.0151(17) 0.027(2) 0.031(2) -0.0021(17) 0.0031(15) -0.0060(15)
C15 0.0196(17) 0.0181(19) 0.024(2) -0.0015(17) 0.0014(14) -0.0055(14)
C16 0.0151(15) 0.0155(18) 0.0139(17) -0.0041(14) 0.0006(13) -0.0014(12)
C17 0.0153(16) 0.0175(18) 0.0125(17) -0.0001(14) 0.0007(13) -0.0020(13)
C21 0.0234(18) 0.020(2) 0.0167(18) 0.0010(16) -0.0075(15) 0.0020(15)
C22 0.0161(16) 0.021(2) 0.0156(17) 0.0034(15) 0.0007(13) -0.0043(13)
C23 0.0215(17) 0.027(2) 0.0160(18) 0.0015(16) -0.0030(15) -0.0053(15)
C24 0.0264(19) 0.034(2) 0.0141(19) -0.0080(18) 0.0025(15) -0.0069(16)
C25 0.0205(17) 0.019(2) 0.025(2) -0.0037(17) 0.0068(15) -0.0022(15)
C26 0.0141(16) 0.0159(18) 0.0196(19) -0.0043(15) 0.0045(13) -0.0021(12)
C27 0.0160(16) 0.0187(19) 0.025(2) 0.0025(16) 0.0048(14) 0.0009(14)
O6 0.0231(13) 0.0228(16) 0.0321(17) 0.0015(15) 0.0013(12) 0.0063(11)
O7 0.0406(18) 0.0375(19) 0.039(2) 0.0149(16) -0.0021(15) 0.0047(16)
O5 0.0247(16) 0.0274(18) 0.060(2) -0.0105(16) -0.0028(15) -0.0051(13)
O4 0.035(3) 0.030(3) 0.049(3) 0.000 0.007(2) 0.000

loop_
_atom_type_symbol
_atom_type_description
_atom_type_scat_dispersion_real
_atom_type_scat_dispersion_imag
_atom_type_scat_source
C C 0.0033 0.0016 'International Tables Vol C Tables 4.2.6.8 and 6.1.1.4'
H H 0.0000 0.0000 'International Tables Vol C Tables 4.2.6.8 and 6.1.1.4'
N N 0.0061 0.0033 'International Tables Vol C Tables 4.2.6.8 and 6.1.1.4'
O O 0.0106 0.0060 'International Tables Vol C Tables 4.2.6.8 and 6.1.1.4'
Tb Tb -0.1723 4.1537 'International Tables Vol C Tables 4.2.6.8 and 6.1.1.4'

loop_
_geom_angle_atom_site_label_1
_geom_angle_atom_site_label_2
_geom_angle_atom_site_label_3
_geom_angle
_geom_angle_site_symmetry_1
_geom_angle_site_symmetry_3
O21 Tb O3 144.52(8) . .
O21 Tb O11 86.00(8) . 5_655
O3 Tb O11 73.21(9) . 5_655
O21 Tb O1 74.60(8) . .
O3 Tb O1 123.14(9) . .
O11 Tb O1 72.42(8) 5_655 .
O21 Tb O11 67.85(8) . .
O3 Tb O11 77.16(8) . .
O11 Tb O11 64.00(9) 5_655 .
O1 Tb O11 123.10(7) . .
O21 Tb N3 65.25(8) . .
O3 Tb N3 141.30(9) . .
O11 Tb N3 145.38(9) 5_655 .
O1 Tb N3 81.24(9) . .
O11 Tb N3 116.79(8) . .
O21 Tb N1 133.30(9) . .
O3 Tb N1 79.72(9) . .
O11 Tb N1 100.59(8) 5_655 .
O1 Tb N1 64.04(8) . .
O11 Tb N1 155.16(9) . .
N3 Tb N1 87.15(9) . .
O21 Tb N2 88.26(9) . .
O3 Tb N2 80.77(9) . .
O11 Tb N2 124.48(8) 5_655 .
O1 Tb N2 155.57(9) . .
O11 Tb N2 62.81(8) . .
N3 Tb N2 75.75(9) . .
N1 Tb N2 122.03(8) . .
O21 Tb N4 126.03(8) . .
O3 Tb N4 78.05(9) . .
O11 Tb N4 147.95(8) 5_655 .
O1 Tb N4 113.74(8) . .
O11 Tb N4 122.75(8) . .
N3 Tb N4 63.96(9) . .
N1 Tb N4 59.95(8) . .
N2 Tb N4 62.78(9) . .
C7 O1 Tb 124.2(2) . .
C17 O11 Tb 123.1(2) . 5_655
C17 O11 Tb 118.7(2) . .
Tb O11 Tb 116.00(9) 5_655 .
C27 O21 Tb 126.7(2) . .
C2 N1 C6 118.1(3) . .
C2 N1 Tb 122.5(2) . .
C6 N1 Tb 117.9(2) . .
C12 N2 C16 118.2(3) . .
C12 N2 Tb 125.7(2) . .
C16 N2 Tb 116.00(19) . .
C26 N3 C22 118.8(3) . .
C26 N3 Tb 117.6(2) . .
C22 N3 Tb 123.6(2) . .
C1 N4 C11 109.3(3) . .
C1 N4 C21 108.7(3) . .
C11 N4 C21 110.0(3) . .
C1 N4 Tb 105.63(19) . .
C11 N4 Tb 115.5(2) . .
C21 N4 Tb 107.45(19) . .
N4 C1 C2 110.2(3) . .
N1 C2 C3 122.3(3) . .
N1 C2 C1 115.3(3) . .
C3 C2 C1 122.4(3) . .
C4 C3 C2 119.7(4) . .
C3 C4 C5 118.0(4) . .
C6 C5 C4 119.0(4) . .
N1 C6 C5 122.7(3) . .
N1 C6 C7 114.4(3) . .
C5 C6 C7 122.9(3) . .
O2 C7 O1 127.2(3) . .
O2 C7 C6 117.0(3) . .
O1 C7 C6 115.8(3) . .
N4 C11 C12 115.0(3) . .
N2 C12 C13 120.8(3) . .
N2 C12 C11 118.6(3) . .
C13 C12 C11 120.5(3) . .
C14 C13 C12 120.4(3) . .
C13 C14 C15 119.1(3) . .
C14 C15 C16 118.0(4) . .
N2 C16 C15 123.5(3) . .
N2 C16 C17 115.4(3) . .
C15 C16 C17 121.0(3) . .
O12 C17 O11 124.9(3) . .
O12 C17 C16 121.1(3) . .
O11 C17 C16 113.9(3) . .
N4 C21 C22 113.8(3) . .
N3 C22 C23 121.5(3) . .
N3 C22 C21 117.7(3) . .
C23 C22 C21 120.8(3) . .
C24 C23 C22 119.0(4) . .
C23 C24 C25 119.6(4) . .
C24 C25 C26 118.9(4) . .
N3 C26 C25 122.2(3) . .
N3 C26 C27 115.6(3) . .
C25 C26 C27 122.2(3) . .
O22 C27 O21 126.3(3) . .
O22 C27 C26 119.2(3) . .
O21 C27 C26 114.5(3) . .

loop_
_geom_bond_atom_site_label_1
_geom_bond_atom_site_label_2
_geom_bond_distance
_geom_bond_site_symmetry_2
Tb O21 2.355(2) .
Tb O3 2.374(3) .
Tb O11 2.383(2) 5_655
Tb O1 2.428(2) .
Tb O11 2.462(2) .
Tb N3 2.517(3) .
Tb N1 2.528(3) .
Tb N2 2.583(3) .
Tb N4 2.777(3) .
O1 C7 1.273(4) .
O2 C7 1.241(4) .
O11 C17 1.297(4) .
O11 Tb 2.383(2) 5_655
O12 C17 1.227(4) .
O21 C27 1.284(4) .
O22 C27 1.218(4) .
N1 C2 1.342(4) .
N1 C6 1.345(4) .
N2 C12 1.345(4) .
N2 C16 1.348(4) .
N3 C26 1.347(4) .
N3 C22 1.349(4) .
N4 C1 1.480(5) .
N4 C11 1.481(4) .
N4 C21 1.491(4) .
C1 C2 1.508(5) .
C2 C3 1.382(5) .
C3 C4 1.380(5) .
C4 C5 1.397(6) .
C5 C6 1.380(5) .
C6 C7 1.516(5) .
C11 C12 1.495(5) .
C12 C13 1.401(5) .
C13 C14 1.365(6) .
C14 C15 1.387(5) .
C15 C16 1.387(5) .
C16 C17 1.503(4) .
C21 C22 1.504(5) .
C22 C23 1.396(5) .
C23 C24 1.376(6) .
C24 C25 1.378(5) .
C25 C26 1.383(5) .
C26 C27 1.516(5) .

loop_
_geom_hbond_atom_site_label_D
_geom_hbond_atom_site_label_H
_geom_hbond_atom_site_label_A
_geom_hbond_distance_DH
_geom_hbond_distance_HA
_geom_hbond_distance_DA
_geom_hbond_angle_DHA
_geom_hbond_site_symmetry_A
O3 H3O1 O21 0.98(11) 1.92(11) 2.818(3) 151(11) 5_655
O3 H3O2 O6 0.72(4) 1.96(4) 2.672(4) 178(5) .
O4 H4O O5 0.73(4) 2.09(4) 2.805(4) 167(6) .
O6 H6O1 O12 0.83(5) 1.96(5) 2.758(4) 163(5) 8_755
O6 H6O2 O7 0.90(5) 1.82(5) 2.691(4) 160(4) .
O7 H7O1 O1 0.87(6) 2.08(6) 2.926(4) 162(5) 5_655
O7 H7O2 O5 0.84(5) 2.09(5) 2.919(5) 169(4) .
O5 H5O1 O2 0.79(4) 1.92(5) 2.700(4) 171(5) 5_655
O5 H5O2 O22 0.82(5) 1.96(5) 2.762(4) 166(5) 4
